data_7230621
loop_
_publ_author_name
'Voronin, Alexander P.'
'Volkova, Tatiana V.'
'Ilyukhin, Andrey B.'
'Trofimova, Tatiana P.'
'Perlovich, German L.'

_publ_section_title
;
 Structural and energetic aspects of adamantane and memantine derivatives
 of sulfonamide molecular crystals: experimental and theoretical
 characterisation
;
_journal_issue 25
_journal_name_full CrystEngComm
_journal_page_first 3476
_journal_paper_doi 10.1039/C8CE00426A
_journal_volume 20
_journal_year 2018
_chemical_formula_moiety 'C16 H20 N2 O4 S'
_chemical_formula_sum 'C16 H20 N2 O4 S'
_chemical_formula_weight 336.4
_space_group_IT_number 14
_space_group_name_Hall '-P 2ybc'
_space_group_name_H-M_alt 'P 1 21/c 1'
_symmetry_cell_setting monoclinic
_symmetry_Int_Tables_number 14
_symmetry_space_group_name_Hall '-P 2ybc'
_symmetry_space_group_name_H-M 'P 1 21/c 1'
_atom_sites_solution_hydrogens difmap
_audit_conform_dict_location ftp://ftp.iucr.org/pub/cif_core.dic
_audit_conform_dict_name cif_core.dic
_audit_conform_dict_version 2.4.3
_audit_creation_date 2017-12-09T12:25:10-00:00
_audit_creation_method 'WinGX routine CIF_UPDATE'
_audit_update_record
;
2017-12-09 deposited with the CCDC.
2018-05-11 downloaded from the CCDC.
;
_cell_angle_alpha 90
_cell_angle_beta 103.132(2)
_cell_angle_gamma 90
_cell_formula_units_Z 4
_cell_length_a 11.0672(8)
_cell_length_b 6.4621(5)
_cell_length_c 21.5494(16)
_cell_measurement_reflns_used 3720
_cell_measurement_temperature 150(2)
_cell_measurement_theta_max 29.81
_cell_measurement_theta_min 2.38
_cell_volume 1500.85(19)
_computing_cell_refinement 'Bruker SAINT'
_computing_data_collection 'Bruker APEX2'
_computing_data_reduction 'Bruker SAINT'
_computing_molecular_graphics 'Bruker SHELXTL'
_computing_publication_material 'Bruker SHELXTL'
_computing_structure_refinement 'SHELXL-2016/6 (Sheldrick, 2016)'
_computing_structure_solution 'SHELXS-2016 (Sheldrick, 2015)'
_diffrn_ambient_temperature 150(2)
_diffrn_measured_fraction_theta_full 0.999
_diffrn_measured_fraction_theta_max 0.998
_diffrn_measurement_device_type 'Bruker APEX-II CCD'
_diffrn_measurement_method '\f and \w scans'
_diffrn_radiation_monochromator graphite
_diffrn_radiation_type MoK\a
_diffrn_radiation_wavelength 0.71073
_diffrn_reflns_av_R_equivalents 0.0455
_diffrn_reflns_av_unetI/netI 0.043
_diffrn_reflns_Laue_measured_fraction_full 0.999
_diffrn_reflns_Laue_measured_fraction_max 0.998
_diffrn_reflns_limit_h_max 15
_diffrn_reflns_limit_h_min -15
_diffrn_reflns_limit_k_max 9
_diffrn_reflns_limit_k_min -9
_diffrn_reflns_limit_l_max 30
_diffrn_reflns_limit_l_min -30
_diffrn_reflns_number 18790
_diffrn_reflns_point_group_measured_fraction_full 0.999
_diffrn_reflns_point_group_measured_fraction_max 0.998
_diffrn_reflns_theta_full 25.242
_diffrn_reflns_theta_max 30.066
_diffrn_reflns_theta_min 2.382
_diffrn_standards_number 0
_exptl_absorpt_coefficient_mu 0.239
_exptl_absorpt_correction_T_max 0.746
_exptl_absorpt_correction_T_min 0.6524
_exptl_absorpt_correction_type multi-scan
_exptl_absorpt_process_details 'SADABS 2014/5'
_exptl_crystal_colour colourless
_exptl_crystal_density_diffrn 1.489
_exptl_crystal_description block
_exptl_crystal_F_000 712
_exptl_crystal_size_max 0.4
_exptl_crystal_size_mid 0.32
_exptl_crystal_size_min 0.2
_refine_diff_density_max 0.464
_refine_diff_density_min -0.388
_refine_diff_density_rms 0.059
_refine_ls_extinction_method none
_refine_ls_goodness_of_fit_ref 1
_refine_ls_hydrogen_treatment refall
_refine_ls_matrix_type full
_refine_ls_number_parameters 288
_refine_ls_number_reflns 4388
_refine_ls_number_restraints 0
_refine_ls_restrained_S_all 1
_refine_ls_R_factor_all 0.063
_refine_ls_R_factor_gt 0.0437
_refine_ls_shift/su_max 0
_refine_ls_shift/su_mean 0
_refine_ls_structure_factor_coef Fsqd
_refine_ls_weighting_details 'w=1/[\s^2^(Fo^2^)+(0.0500P)^2^+0.6000P] where P=(Fo^2^+2Fc^2^)/3'
_refine_ls_weighting_scheme calc
_refine_ls_wR_factor_gt 0.0984
_refine_ls_wR_factor_ref 0.1071
_reflns_Friedel_coverage 0
_reflns_number_gt 3378
_reflns_number_total 4388
_reflns_threshold_expression 'I > 2\s(I)'
_cod_data_source_file c8ce00426a2.cif
_cod_data_source_block 9
_cod_depositor_comments 'Adding full bibliography for 7230615--7230621.cif.'
_cod_original_sg_symbol_H-M 'P 21/c'
_cod_database_code 7230621

loop_
_symmetry_equiv_pos_as_xyz
'x, y, z'
'-x, y+1/2, -z+1/2'
'-x, -y, -z'
'x, -y-1/2, z-1/2'

loop_
_atom_site_label
_atom_site_type_symbol
_atom_site_fract_x
_atom_site_fract_y
_atom_site_fract_z
_atom_site_U_iso_or_equiv
_atom_site_adp_type
_atom_site_occupancy
_atom_site_site_symmetry_order
_atom_site_calc_flag
S1 S 0.10469(4) 0.17262(6) 0.20605(2) 0.01872(10) Uani 1 1 d
O1 O -0.02797(11) 0.1585(2) 0.19781(6) 0.0287(3) Uani 1 1 d
O2 O 0.17481(12) -0.01003(17) 0.20135(5) 0.0270(3) Uani 1 1 d
O3 O 0.21274(14) 0.6535(2) -0.04822(6) 0.0380(3) Uani 1 1 d
O4 O 0.12732(18) 0.9033(2) -0.00813(8) 0.0562(5) Uani 1 1 d
N1 N 0.15275(12) 0.2775(2) 0.27481(6) 0.0164(3) Uani 1 1 d
N2 N 0.16382(14) 0.7261(2) -0.00763(7) 0.0253(3) Uani 1 1 d
C1 C 0.12699(14) 0.3429(2) 0.14471(7) 0.0173(3) Uani 1 1 d
C2 C 0.06953(17) 0.5354(3) 0.13754(8) 0.0251(3) Uani 1 1 d
C3 C 0.08150(17) 0.6619(3) 0.08762(8) 0.0248(3) Uani 1 1 d
C4 C 0.15033(14) 0.5914(2) 0.04566(7) 0.0189(3) Uani 1 1 d
C5 C 0.20757(16) 0.4009(3) 0.05185(8) 0.0259(4) Uani 1 1 d
C6 C 0.19618(16) 0.2758(3) 0.10243(8) 0.0244(3) Uani 1 1 d
C7 C 0.28214(13) 0.3052(2) 0.31277(6) 0.0139(3) Uani 1 1 d
C8 C 0.34984(14) 0.4799(2) 0.28621(7) 0.0162(3) Uani 1 1 d
C9 C 0.47699(14) 0.5162(2) 0.33126(7) 0.0176(3) Uani 1 1 d
C10 C 0.45975(15) 0.5775(2) 0.39728(7) 0.0189(3) Uani 1 1 d
C11 C 0.39310(14) 0.4024(2) 0.42417(7) 0.0183(3) Uani 1 1 d
C12 C 0.26631(14) 0.3659(2) 0.37950(7) 0.0167(3) Uani 1 1 d
C13 C 0.35835(14) 0.1058(2) 0.31811(8) 0.0178(3) Uani 1 1 d
C14 C 0.48574(14) 0.1430(2) 0.36297(8) 0.0199(3) Uani 1 1 d
C15 C 0.46966(15) 0.2032(3) 0.42960(8) 0.0217(3) Uani 1 1 d
C16 C 0.55397(14) 0.3171(3) 0.33658(8) 0.0208(3) Uani 1 1 d
H1 H 0.1040(17) 0.368(3) 0.2798(9) 0.020(5) Uiso 1 1 d
H2 H 0.0225(19) 0.583(3) 0.1676(10) 0.040(6) Uiso 1 1 d
H3 H 0.046(2) 0.791(3) 0.0823(10) 0.039(6) Uiso 1 1 d
H4 H 0.2542(19) 0.362(3) 0.0201(10) 0.035(6) Uiso 1 1 d
H5 H 0.2376(19) 0.151(3) 0.1075(10) 0.032(5) Uiso 1 1 d
H6 H 0.3003(16) 0.606(3) 0.2815(8) 0.017(4) Uiso 1 1 d
H7 H 0.3614(16) 0.440(3) 0.2447(9) 0.024(5) Uiso 1 1 d
H8 H 0.5190(16) 0.620(3) 0.3162(9) 0.019(4) Uiso 1 1 d
H9 H 0.4117(18) 0.700(3) 0.3962(9) 0.027(5) Uiso 1 1 d
H10 H 0.5396(17) 0.605(3) 0.4265(9) 0.021(5) Uiso 1 1 d
H11 H 0.3802(16) 0.447(3) 0.4652(9) 0.019(4) Uiso 1 1 d
H12 H 0.2197(17) 0.257(3) 0.3951(9) 0.021(5) Uiso 1 1 d
H13 H 0.2149(18) 0.489(3) 0.3763(9) 0.029(5) Uiso 1 1 d
H14 H 0.3116(16) -0.004(3) 0.3332(8) 0.020(4) Uiso 1 1 d
H15 H 0.3689(16) 0.059(3) 0.2771(9) 0.020(5) Uiso 1 1 d
H16 H 0.5347(17) 0.018(3) 0.3650(9) 0.026(5) Uiso 1 1 d
H17 H 0.4264(17) 0.094(3) 0.4451(9) 0.028(5) Uiso 1 1 d
H18 H 0.5511(18) 0.230(3) 0.4582(9) 0.023(5) Uiso 1 1 d
H19 H 0.6378(16) 0.340(3) 0.3651(9) 0.020(5) Uiso 1 1 d
H20 H 0.5671(18) 0.279(3) 0.2957(10) 0.029(5) Uiso 1 1 d

loop_
_atom_site_aniso_label
_atom_site_aniso_U_11
_atom_site_aniso_U_22
_atom_site_aniso_U_33
_atom_site_aniso_U_23
_atom_site_aniso_U_13
_atom_site_aniso_U_12
S1 0.0221(2) 0.01768(18) 0.01503(17) -0.00070(14) 0.00151(13) -0.00632(15)
O1 0.0232(6) 0.0356(7) 0.0245(6) 0.0041(5) -0.0004(5) -0.0137(5)
O2 0.0418(7) 0.0160(5) 0.0212(6) -0.0042(4) 0.0029(5) -0.0015(5)
O3 0.0509(9) 0.0408(8) 0.0292(7) 0.0067(6) 0.0234(6) 0.0052(7)
O4 0.1020(14) 0.0285(8) 0.0516(10) 0.0169(7) 0.0457(10) 0.0160(8)
N1 0.0157(6) 0.0186(6) 0.0145(6) -0.0014(5) 0.0026(5) 0.0006(5)
N2 0.0298(7) 0.0261(7) 0.0209(7) 0.0030(6) 0.0075(6) -0.0030(6)
C1 0.0177(7) 0.0199(7) 0.0129(6) -0.0016(5) 0.0004(5) -0.0040(6)
C2 0.0339(9) 0.0229(8) 0.0219(8) -0.0019(6) 0.0134(7) 0.0020(7)
C3 0.0331(9) 0.0185(8) 0.0247(8) 0.0010(6) 0.0103(7) 0.0033(7)
C4 0.0195(7) 0.0217(7) 0.0151(7) 0.0009(6) 0.0030(5) -0.0041(6)
C5 0.0289(9) 0.0299(9) 0.0215(8) 0.0010(7) 0.0110(7) 0.0056(7)
C6 0.0282(9) 0.0234(8) 0.0228(8) 0.0027(6) 0.0082(6) 0.0066(7)
C7 0.0161(6) 0.0132(6) 0.0123(6) -0.0005(5) 0.0031(5) 0.0004(5)
C8 0.0211(7) 0.0146(7) 0.0125(6) 0.0010(5) 0.0032(5) -0.0026(6)
C9 0.0207(7) 0.0156(7) 0.0165(7) 0.0011(6) 0.0042(6) -0.0048(6)
C10 0.0227(8) 0.0156(7) 0.0162(7) -0.0014(6) -0.0003(6) -0.0010(6)
C11 0.0216(7) 0.0212(7) 0.0114(6) 0.0009(6) 0.0022(5) -0.0004(6)
C12 0.0188(7) 0.0187(7) 0.0130(6) -0.0004(5) 0.0045(5) 0.0013(6)
C13 0.0190(7) 0.0121(7) 0.0229(8) -0.0012(6) 0.0058(6) 0.0000(6)
C14 0.0169(7) 0.0142(7) 0.0277(8) 0.0012(6) 0.0036(6) 0.0035(6)
C15 0.0215(8) 0.0205(8) 0.0205(7) 0.0080(6) -0.0008(6) 0.0001(6)
C16 0.0166(7) 0.0222(8) 0.0242(8) -0.0025(6) 0.0060(6) -0.0018(6)

loop_
_atom_type_symbol
_atom_type_description
_atom_type_scat_dispersion_real
_atom_type_scat_dispersion_imag
_atom_type_scat_source
C C 0.0033 0.0016 'International Tables Vol C Tables 4.2.6.8 and 6.1.1.4'
H H 0 0 'International Tables Vol C Tables 4.2.6.8 and 6.1.1.4'
N N 0.0061 0.0033 'International Tables Vol C Tables 4.2.6.8 and 6.1.1.4'
O O 0.0106 0.006 'International Tables Vol C Tables 4.2.6.8 and 6.1.1.4'
S S 0.1246 0.1234 'International Tables Vol C Tables 4.2.6.8 and 6.1.1.4'

loop_
_geom_angle_atom_site_label_1
_geom_angle_atom_site_label_2
_geom_angle_atom_site_label_3
_geom_angle
O2 S1 O1 119.57(8)
O2 S1 N1 110.04(7)
O1 S1 N1 104.77(7)
O2 S1 C1 106.79(7)
O1 S1 C1 104.88(7)
N1 S1 C1 110.59(7)
C7 N1 S1 129.25(10)
C7 N1 H1 115.0(13)
S1 N1 H1 109.4(13)
O4 N2 O3 123.83(15)
O4 N2 C4 118.12(14)
O3 N2 C4 118.05(14)
C6 C1 C2 120.94(15)
C6 C1 S1 119.03(12)
C2 C1 S1 119.93(12)
C3 C2 C1 119.59(15)
C3 C2 H2 119.7(13)
C1 C2 H2 120.7(13)
C2 C3 C4 118.58(16)
C2 C3 H3 121.3(14)
C4 C3 H3 120.1(14)
C5 C4 C3 122.67(15)
C5 C4 N2 118.50(14)
C3 C4 N2 118.83(15)
C4 C5 C6 118.41(15)
C4 C5 H4 117.8(12)
C6 C5 H4 123.8(12)
C5 C6 C1 119.80(16)
C5 C6 H5 118.2(13)
C1 C6 H5 121.9(13)
N1 C7 C13 112.65(12)
N1 C7 C8 111.91(11)
C13 C7 C8 109.87(12)
N1 C7 C12 104.15(11)
C13 C7 C12 108.80(12)
C8 C7 C12 109.24(12)
C9 C8 C7 109.34(12)
C9 C8 H6 110.6(10)
C7 C8 H6 110.1(10)
C9 C8 H7 109.3(11)
C7 C8 H7 109.0(11)
H6 C8 H7 108.5(15)
C10 C9 C16 109.41(12)
C10 C9 C8 109.72(12)
C16 C9 C8 109.48(12)
C10 C9 H8 108.7(11)
C16 C9 H8 108.9(11)
C8 C9 H8 110.6(11)
C9 C10 C11 109.43(12)
C9 C10 H9 112.4(12)
C11 C10 H9 108.0(12)
C9 C10 H10 111.1(11)
C11 C10 H10 109.3(11)
H9 C10 H10 106.5(16)
C12 C11 C15 109.33(13)
C12 C11 C10 109.11(12)
C15 C11 C10 110.10(13)
C12 C11 H11 108.4(10)
C15 C11 H11 112.0(11)
C10 C11 H11 107.9(11)
C11 C12 C7 110.17(12)
C11 C12 H12 112.0(11)
C7 C12 H12 108.6(11)
C11 C12 H13 110.9(11)
C7 C12 H13 109.4(11)
H12 C12 H13 105.6(15)
C7 C13 C14 109.09(12)
C7 C13 H14 108.2(10)
C14 C13 H14 112.6(10)
C7 C13 H15 111.8(11)
C14 C13 H15 109.9(10)
H14 C13 H15 105.2(15)
C16 C14 C15 109.40(13)
C16 C14 C13 109.88(13)
C15 C14 C13 110.07(13)
C16 C14 H16 108.1(11)
C15 C14 H16 110.5(12)
C13 C14 H16 108.9(11)
C11 C15 C14 108.71(12)
C11 C15 H17 109.5(11)
C14 C15 H17 108.4(12)
C11 C15 H18 108.2(11)
C14 C15 H18 110.2(11)
H17 C15 H18 111.8(16)
C9 C16 C14 109.34(12)
C9 C16 H19 110.0(10)
C14 C16 H19 110.4(10)
C9 C16 H20 110.1(12)
C14 C16 H20 110.2(12)
H19 C16 H20 106.9(15)

loop_
_geom_bond_atom_site_label_1
_geom_bond_atom_site_label_2
_geom_bond_distance
S1 O2 1.4287(12)
S1 O1 1.4411(12)
S1 N1 1.6060(13)
S1 C1 1.7797(15)
O3 N2 1.2221(19)
O4 N2 1.213(2)
N1 C7 1.4898(18)
N1 H1 0.819(19)
N2 C4 1.475(2)
C1 C6 1.386(2)
C1 C2 1.390(2)
C2 C3 1.381(2)
C2 H2 0.97(2)
C3 C4 1.385(2)
C3 H3 0.92(2)
C4 C5 1.377(2)
C5 C6 1.386(2)
C5 H4 0.98(2)
C6 H5 0.92(2)
C7 C13 1.530(2)
C7 C8 1.536(2)
C7 C12 1.539(2)
C8 C9 1.535(2)
C8 H6 0.975(18)
C8 H7 0.967(19)
C9 C10 1.530(2)
C9 C16 1.533(2)
C9 H8 0.919(19)
C10 C11 1.534(2)
C10 H9 0.95(2)
C10 H10 0.978(18)
C11 C12 1.529(2)
C11 C15 1.531(2)
C11 H11 0.972(18)
C12 H12 0.977(19)
C12 H13 0.97(2)
C13 C14 1.536(2)
C13 H14 0.978(18)
C13 H15 0.965(18)
C14 C16 1.534(2)
C14 C15 1.536(2)
C14 H16 0.966(19)
C15 H17 0.95(2)
C15 H18 0.984(19)
C16 H19 1.001(18)
C16 H20 0.96(2)

loop_
_geom_hbond_atom_site_label_D
_geom_hbond_atom_site_label_H
_geom_hbond_atom_site_label_A
_geom_hbond_distance_DH
_geom_hbond_distance_HA
_geom_hbond_distance_DA
_geom_hbond_angle_DHA
_geom_hbond_site_symmetry_A
N1 H1 O1 0.819(19) 2.16(2) 2.9476(18) 162.3(18) 2
C12 H13 O1 0.97(2) 2.56(2) 3.3634(19) 140.7(15) 2
C13 H15 O2 0.965(18) 2.426(17) 2.9488(19) 113.7(12) .

loop_
_geom_torsion_atom_site_label_1
_geom_torsion_atom_site_label_2
_geom_torsion_atom_site_label_3
_geom_torsion_atom_site_label_4
_geom_torsion
O2 S1 N1 C7 41.07(15)
O1 S1 N1 C7 170.82(12)
C1 S1 N1 C7 -76.67(14)
O2 S1 C1 C6 3.73(15)
O1 S1 C1 C6 -124.11(14)
N1 S1 C1 C6 123.45(13)
O2 S1 C1 C2 -179.90(13)
O1 S1 C1 C2 52.25(14)
N1 S1 C1 C2 -60.19(14)
C6 C1 C2 C3 0.0(3)
S1 C1 C2 C3 -176.32(13)
C1 C2 C3 C4 0.4(3)
C2 C3 C4 C5 -0.2(3)
C2 C3 C4 N2 -179.78(15)
O4 N2 C4 C5 -170.50(17)
O3 N2 C4 C5 8.5(2)
O4 N2 C4 C3 9.1(2)
O3 N2 C4 C3 -171.96(16)
C3 C4 C5 C6 -0.4(3)
N2 C4 C5 C6 179.14(15)
C4 C5 C6 C1 0.8(3)
C2 C1 C6 C5 -0.6(3)
S1 C1 C6 C5 175.70(13)
S1 N1 C7 C13 -49.08(17)
S1 N1 C7 C8 75.31(16)
S1 N1 C7 C12 -166.81(11)
N1 C7 C8 C9 173.98(12)
C13 C7 C8 C9 -60.10(15)
C12 C7 C8 C9 59.18(15)
C7 C8 C9 C10 -60.14(16)
C7 C8 C9 C16 59.94(15)
C16 C9 C10 C11 -59.55(16)
C8 C9 C10 C11 60.58(16)
C9 C10 C11 C12 -60.13(16)
C9 C10 C11 C15 59.86(16)
C15 C11 C12 C7 -60.54(16)
C10 C11 C12 C7 59.93(16)
N1 C7 C12 C11 -179.33(12)
C13 C7 C12 C11 60.32(16)
C8 C7 C12 C11 -59.62(15)
N1 C7 C13 C14 -174.72(12)
C8 C7 C13 C14 59.78(15)
C12 C7 C13 C14 -59.77(15)
C7 C13 C14 C16 -59.80(16)
C7 C13 C14 C15 60.74(16)
C12 C11 C15 C14 59.83(16)
C10 C11 C15 C14 -60.02(16)
C16 C14 C15 C11 60.42(16)
C13 C14 C15 C11 -60.41(16)
C10 C9 C16 C14 60.32(16)
C8 C9 C16 C14 -59.95(16)
C15 C14 C16 C9 -60.91(16)
C13 C14 C16 C9 60.03(16)
